data_2201494
loop_
_publ_author_name
'Lynch, Daniel E.'

_publ_section_title
;
 2-Amino-6-nitrobenzo-1,3-thiazole hydrate
;
_journal_issue 10
_journal_name_full 'Acta Crystallographica Section E'
_journal_page_first o1139
_journal_page_last o1141
_journal_paper_doi 10.1107/S1600536802016938
_journal_volume 58
_journal_year 2002
_chemical_formula_iupac 'C7 H5 N3 O2 S, H2 O'
_chemical_formula_moiety 'C7 H5 N3 O2 S, H2 O'
_chemical_formula_sum 'C7 H7 N3 O3 S'
_chemical_formula_weight 213.22
_chemical_name_systematic
;
2-Amino-6-nitrobenzo-1,3-thiazole hydrate
;
_space_group_IT_number 14
_symmetry_cell_setting monoclinic
_symmetry_space_group_name_Hall '-P 2ybc'
_symmetry_space_group_name_H-M 'P 1 21/c 1'
_atom_sites_solution_hydrogens geom
_atom_sites_solution_primary direct
_atom_sites_solution_secondary difmap
_audit_creation_method SHELXL-97
_cell_angle_alpha 90.00
_cell_angle_beta 91.335(4)
_cell_angle_gamma 90.00
_cell_formula_units_Z 4
_cell_length_a 3.8930(2)
_cell_length_b 10.8743(5)
_cell_length_c 20.6378(8)
_cell_measurement_reflns_used 5386
_cell_measurement_temperature 150(2)
_cell_measurement_theta_max 32.03
_cell_measurement_theta_min 2.91
_cell_volume 873.44(7)
_computing_cell_refinement 'DENZO  and COLLECT'
_computing_data_collection 'DENZO (Otwinowski & Minor, 1997) and COLLECT (Hooft, 1998)'
_computing_data_reduction 'DENZO  and COLLECT'
_computing_molecular_graphics 'PLATON97 (Spek, 1997)'
_computing_publication_material SHELXL97
_computing_structure_refinement 'SHELXL97 (Sheldrick, 1997)'
_computing_structure_solution 'SHELXS97 (Sheldrick, 1997)'
_diffrn_ambient_temperature 150(2)
_diffrn_detector_area_resol_mean 9.091
_diffrn_measured_fraction_theta_full 0.923
_diffrn_measured_fraction_theta_max 0.923
_diffrn_measurement_device_type 'Bruker--Nonius KappaCCD area-detector'
_diffrn_measurement_method '\f and \w'
_diffrn_radiation_monochromator graphite
_diffrn_radiation_source 'Bruker--Nonius FR591 rotating anode'
_diffrn_radiation_type MoK\a
_diffrn_radiation_wavelength 0.71073
_diffrn_reflns_av_R_equivalents 0.0372
_diffrn_reflns_av_sigmaI/netI 0.0423
_diffrn_reflns_limit_h_max 4
_diffrn_reflns_limit_h_min -4
_diffrn_reflns_limit_k_max 12
_diffrn_reflns_limit_k_min -12
_diffrn_reflns_limit_l_max 24
_diffrn_reflns_limit_l_min -20
_diffrn_reflns_number 5105
_diffrn_reflns_theta_full 24.97
_diffrn_reflns_theta_max 24.97
_diffrn_reflns_theta_min 3.51
_diffrn_standards_decay_% 0
_diffrn_standards_number 0
_exptl_absorpt_coefficient_mu 0.354
_exptl_absorpt_correction_T_max 0.970
_exptl_absorpt_correction_T_min 0.933
_exptl_absorpt_correction_type multi-scan
_exptl_absorpt_process_details '(SORTAV; Blessing, 1995)'
_exptl_crystal_colour yellow
_exptl_crystal_density_diffrn 1.621
_exptl_crystal_density_method 'not measured'
_exptl_crystal_description block
_exptl_crystal_F_000 440
_exptl_crystal_size_max 0.20
_exptl_crystal_size_mid 0.15
_exptl_crystal_size_min 0.10
_refine_diff_density_max 0.319
_refine_diff_density_min -0.249
_refine_ls_extinction_method none
_refine_ls_goodness_of_fit_ref 1.135
_refine_ls_hydrogen_treatment constr
_refine_ls_matrix_type full
_refine_ls_number_parameters 133
_refine_ls_number_reflns 1504
_refine_ls_number_restraints 2
_refine_ls_restrained_S_all 1.135
_refine_ls_R_factor_all 0.0498
_refine_ls_R_factor_gt 0.0391
_refine_ls_shift/su_max <0.001
_refine_ls_shift/su_mean <0.001
_refine_ls_structure_factor_coef Fsqd
_refine_ls_weighting_details 'w = 1/[\s^2^(Fo^2^)+(0.0469P)^2^+0.3321P] where P = (Fo^2^+2Fc^2^)/3'
_refine_ls_weighting_scheme calc
_refine_ls_wR_factor_gt 0.0986
_refine_ls_wR_factor_ref 0.1053
_reflns_number_gt 1247
_reflns_number_total 1504
_reflns_threshold_expression I>2\s(I)
_cod_data_source_file lh6001.cif
_cod_data_source_block I
_cod_depositor_comments
;
The following automatic conversions were performed:
'_symmetry_cell_setting' value 'Monoclinic' changed to 'monoclinic'
according to '/home/saulius/struct/CIF-dictionaries/cif_core.dic'
dictionary named 'cif_core.dic' version 2.4.1 from 2010-06-29.

Automatic conversion script
Id: cif_fix_enum 1527 2010-12-29 10:47:43Z saulius 

The following automatic conversions were performed:

'_symmetry_cell_setting' value 'Monoclinic' changed to 'monoclinic'
according to /home/saulius/struct/CIF-dictionaries/cif_core.dic
dictionary named 'cif_core.dic' version 2.4.1 from
2010-06-29.

'_exptl_absorpt_correction_type' value 'Multi-scan'
changed to 'multi-scan' according to
/home/saulius/struct/CIF-dictionaries/cif_core.dic dictionary named
'cif_core.dic' version 2.4.1 from 2010-06-29.

Automatic conversion script
Id: cif_fix_values 1715 2011-07-08 13:25:40Z adriana 
;
_cod_original_sg_symbol_H-M 'P 21/c'
_cod_database_code 2201494
_cod_database_fobs_code 2201494

loop_
_symmetry_equiv_pos_as_xyz
'x, y, z'
'-x, y+1/2, -z+1/2'
'-x, -y, -z'
'x, -y-1/2, z-1/2'

loop_
_atom_site_label
_atom_site_fract_x
_atom_site_fract_y
_atom_site_fract_z
_atom_site_U_iso_or_equiv
_atom_site_adp_type
_atom_site_calc_flag
_atom_site_refinement_flags
_atom_site_occupancy
_atom_site_disorder_assembly
_atom_site_disorder_group
_atom_site_type_symbol
S1 -0.04243(15) 0.76601(5) 0.09002(3) 0.0302(2) Uani d . 1 . . S
C2 -0.2356(5) 0.64834(19) 0.04280(10) 0.0278(5) Uani d . 1 . . C
N21 -0.3748(5) 0.67345(17) -0.01460(9) 0.0339(5) Uani d . 1 . . N
H21 -0.4729 0.6146 -0.0377 0.042 Uiso calc R 1 . . H
H22 -0.3695 0.7490 -0.0298 0.042 Uiso calc R 1 . . H
N3 -0.2317(5) 0.53787(16) 0.06927(9) 0.0284(5) Uani d . 1 . . N
C4 -0.0054(6) 0.4381(2) 0.16807(11) 0.0302(5) Uani d . 1 . . C
H4 -0.0853 0.3591 0.1550 0.038 Uiso calc R 1 . . H
C5 0.1677(6) 0.4525(2) 0.22604(11) 0.0301(5) Uani d . 1 . . C
H5 0.2085 0.3833 0.2533 0.038 Uiso calc R 1 . . H
C6 0.2843(6) 0.56838(19) 0.24521(10) 0.0273(5) Uani d . 1 . . C
N61 0.4724(5) 0.58028(17) 0.30589(9) 0.0322(5) Uani d . 1 . . N
O61 0.5502(5) 0.48605(15) 0.33659(8) 0.0417(5) Uani d . 1 . . O
O62 0.5517(5) 0.68351(15) 0.32564(8) 0.0439(5) Uani d . 1 . . O
C7 0.2336(5) 0.67269(19) 0.20707(10) 0.0274(5) Uani d . 1 . . C
H7 0.3154 0.7511 0.2206 0.034 Uiso calc R 1 . . H
C8 0.0599(5) 0.65679(19) 0.14898(10) 0.0260(5) Uani d . 1 . . C
C9 -0.0638(6) 0.5403(2) 0.12820(11) 0.0262(5) Uani d . 1 . . C
O1W 0.2649(10) 0.0608(2) 0.03261(11) 0.1058(12) Uani d D 1 . . O
H1W 0.306 0.040 0.0709 0.132 Uiso d D 1 . . H
H2W 0.221 0.009 0.0053 0.132 Uiso d D 1 . . H

loop_
_atom_site_aniso_label
_atom_site_aniso_U_11
_atom_site_aniso_U_22
_atom_site_aniso_U_33
_atom_site_aniso_U_12
_atom_site_aniso_U_13
_atom_site_aniso_U_23
S1 0.0355(4) 0.0179(3) 0.0371(4) -0.0024(2) -0.0021(3) -0.0003(2)
C2 0.0273(12) 0.0211(12) 0.0353(13) 0.0017(9) 0.0043(9) -0.0047(9)
N21 0.0433(12) 0.0199(10) 0.0382(12) -0.0002(9) -0.0036(9) -0.0029(8)
N3 0.0273(11) 0.0206(10) 0.0376(11) -0.0008(8) 0.0048(8) -0.0028(8)
C4 0.0299(13) 0.0168(11) 0.0441(14) -0.0021(9) 0.0060(10) -0.0015(9)
C5 0.0318(13) 0.0173(11) 0.0413(14) 0.0018(9) 0.0055(10) 0.0030(9)
C6 0.0235(12) 0.0248(12) 0.0340(13) 0.0019(9) 0.0057(9) -0.0003(9)
N61 0.0316(11) 0.0247(11) 0.0404(12) 0.0015(9) 0.0029(8) 0.0002(8)
O61 0.0582(12) 0.0261(9) 0.0406(10) 0.0036(8) -0.0046(8) 0.0067(7)
O62 0.0571(12) 0.0253(9) 0.0487(11) -0.0038(8) -0.0135(8) -0.0025(8)
C7 0.0252(12) 0.0181(11) 0.0388(13) -0.0010(9) 0.0040(9) -0.0025(9)
C8 0.0241(12) 0.0169(11) 0.0371(13) 0.0008(9) 0.0056(9) 0.0011(9)
C9 0.0217(11) 0.0218(11) 0.0351(13) 0.0001(9) 0.0046(9) -0.0031(9)
O1W 0.223(4) 0.0400(14) 0.0523(15) -0.0334(17) -0.0421(19) 0.0132(10)

loop_
_atom_type_symbol
_atom_type_description
_atom_type_scat_dispersion_real
_atom_type_scat_dispersion_imag
_atom_type_scat_source
C C 0.0033 0.0016 'International Tables Vol C Tables 4.2.6.8 and 6.1.1.4'
H H 0.0000 0.0000 'International Tables Vol C Tables 4.2.6.8 and 6.1.1.4'
N N 0.0061 0.0033 'International Tables Vol C Tables 4.2.6.8 and 6.1.1.4'
O O 0.0106 0.0060 'International Tables Vol C Tables 4.2.6.8 and 6.1.1.4'
S S 0.1246 0.1234 'International Tables Vol C Tables 4.2.6.8 and 6.1.1.4'

loop_
_geom_angle_atom_site_label_1
_geom_angle_atom_site_label_2
_geom_angle_atom_site_label_3
_geom_angle
C8 S1 C2 88.80(10)
N3 C2 N21 124.1(2)
N3 C2 S1 115.50(17)
N21 C2 S1 120.40(16)
C2 N21 H21 120.0
C2 N21 H22 120.0
H21 N21 H22 120.0
C2 N3 C9 110.56(18)
C5 C4 C9 119.6(2)
C5 C4 H4 120.2
C9 C4 H4 120.2
C4 C5 C6 120.2(2)
C4 C5 H5 119.9
C6 C5 H5 119.9
C7 C6 C5 122.4(2)
C7 C6 N61 118.72(19)
C5 C6 N61 118.90(19)
O62 N61 O61 121.9(2)
O62 N61 C6 119.20(18)
O61 N61 C6 118.91(18)
C8 C7 C6 116.8(2)
C8 C7 H7 121.6
C6 C7 H7 121.6
C7 C8 C9 122.23(19)
C7 C8 S1 128.65(17)
C9 C8 S1 109.12(16)
N3 C9 C4 125.2(2)
N3 C9 C8 115.99(19)
C4 C9 C8 118.9(2)
H1W O1W H2W 120

loop_
_geom_bond_atom_site_label_1
_geom_bond_atom_site_label_2
_geom_bond_site_symmetry_2
_geom_bond_distance
_geom_bond_publ_flag
S1 C8 . 1.740(2) y
S1 C2 . 1.766(2) y
C2 N3 . 1.320(3) y
C2 N21 . 1.320(3) y
N21 H21 . 0.88 ?
N21 H22 . 0.88 ?
N3 C9 . 1.367(3) ?
C4 C5 . 1.368(3) ?
C4 C9 . 1.399(3) ?
C4 H4 . 0.95 ?
C5 C6 . 1.394(3) ?
C5 H5 . 0.95 ?
C6 C7 . 1.392(3) ?
C6 N61 . 1.442(3) ?
N61 O62 . 1.231(2) ?
N61 O61 . 1.239(2) ?
C7 C8 . 1.373(3) ?
C7 H7 . 0.95 ?
C8 C9 . 1.418(3) ?
O1W H1W . 0.84 ?
O1W H2W . 0.81 ?

loop_
_geom_hbond_atom_site_label_D
_geom_hbond_atom_site_label_H
_geom_hbond_atom_site_label_A
_geom_hbond_site_symmetry_A
_geom_hbond_distance_DH
_geom_hbond_distance_HA
_geom_hbond_distance_DA
_geom_hbond_angle_DHA
_geom_hbond_publ_flag
N21 H21 N3 3_465 0.88 2.11 2.970(3) 165 yes
N21 H22 O1W 3_565 0.88 2.11 2.946(3) 159 yes
O1W H1W O61 2_645 0.84 2.06 2.894(3) 175 yes
O1W H2W O1W 3 0.81 2.17 2.772(6) 132 yes
O1W H2W O1W 3_655 0.81 2.30 2.651(8) 107 yes

loop_
_geom_torsion_atom_site_label_1
_geom_torsion_atom_site_label_2
_geom_torsion_atom_site_label_3
_geom_torsion_atom_site_label_4
_geom_torsion
C8 S1 C2 N3 1.44(17)
C8 S1 C2 N21 -179.22(19)
N21 C2 N3 C9 178.79(19)
S1 C2 N3 C9 -1.9(2)
C9 C4 C5 C6 0.1(3)
C4 C5 C6 C7 -0.4(3)
C4 C5 C6 N61 -178.67(19)
C7 C6 N61 O62 7.6(3)
C5 C6 N61 O62 -174.1(2)
C7 C6 N61 O61 -172.27(19)
C5 C6 N61 O61 6.0(3)
C5 C6 C7 C8 0.3(3)
N61 C6 C7 C8 178.58(18)
C6 C7 C8 C9 0.0(3)
C6 C7 C8 S1 -179.32(16)
C2 S1 C8 C7 178.9(2)
C2 S1 C8 C9 -0.53(15)
C2 N3 C9 C4 -178.1(2)
C2 N3 C9 C8 1.5(3)
C5 C4 C9 N3 179.75(19)
C5 C4 C9 C8 0.2(3)
C7 C8 C9 N3 -179.88(19)
S1 C8 C9 N3 -0.4(2)
C7 C8 C9 C4 -0.3(3)
S1 C8 C9 C4 179.16(16)
